data_2014976
loop_
_publ_author_name
'F\"orster, Diana'
'Messerschmidt, Marc'
'Luger, Peter'

_publ_section_title
;
 <small>L</small>-Alanylglycyl-<small>L</small>-alanine monohydrate at
 20K
;
_journal_issue 7
_journal_name_full 'Acta Crystallographica Section C'
_journal_page_first o420
_journal_page_last o421
_journal_paper_doi 10.1107/S0108270105015015
_journal_volume 61
_journal_year 2005
_chemical_formula_iupac 'C8 H15 N3 O4, H2 O'
_chemical_formula_moiety 'C8 H15 N3 O4 , H2 O'
_chemical_formula_sum 'C8 H17 N3 O5'
_chemical_formula_weight 235.25
_chemical_name_common Ala-Gly-Ala
_chemical_name_systematic
;
L-Alanylglycyl-L-alanine monohydrate
;
_space_group_IT_number 4
_symmetry_cell_setting monoclinic
_symmetry_space_group_name_Hall 'P 2yb'
_symmetry_space_group_name_H-M 'P 1 21 1'
_atom_sites_solution_hydrogens geom
_atom_sites_solution_primary direct
_atom_sites_solution_secondary difmap
_cell_angle_alpha 90
_cell_angle_beta 101.390(10)
_cell_angle_gamma 90
_cell_formula_units_Z 2
_cell_length_a 10.207(6)
_cell_length_b 4.780(3)
_cell_length_c 11.955(7)
_cell_measurement_reflns_used 1009
_cell_measurement_temperature 20.0(10)
_cell_measurement_theta_max 24.74
_cell_measurement_theta_min 2.92
_cell_volume 571.8(6)
_computing_cell_refinement SMART
_computing_data_collection 'SMART (Siemens, 1996)'
_computing_data_reduction 'SAINT (Siemens, 1996)'
_computing_molecular_graphics 'ORTEPIII (Burnett & Johnson, 1996) and SCHAKAL99 (Keller & Pierrard, 1999)'
_computing_publication_material 'PLATON (Spek, 2003)'
_computing_structure_refinement 'SHELXL97 (Sheldrick, 1997)'
_computing_structure_solution 'SHELXS97 (Sheldrick, 1997)'
_diffrn_ambient_temperature 20.0(10)
_diffrn_measured_fraction_theta_full 1.0
_diffrn_measured_fraction_theta_max 1.0
_diffrn_measurement_device_type 'Huber with Bruker APEX CCD area detector'
_diffrn_measurement_method \f
_diffrn_radiation_monochromator graphite
_diffrn_radiation_source 'fine-focus sealed tube'
_diffrn_radiation_type MoK\a
_diffrn_radiation_wavelength 0.71073
_diffrn_reflns_av_R_equivalents 0.0270
_diffrn_reflns_av_sigmaI/netI 0.0144
_diffrn_reflns_limit_h_max 14
_diffrn_reflns_limit_h_min -13
_diffrn_reflns_limit_k_max 6
_diffrn_reflns_limit_k_min -5
_diffrn_reflns_limit_l_max 16
_diffrn_reflns_limit_l_min -16
_diffrn_reflns_number 13577
_diffrn_reflns_reduction_process
;
;
_diffrn_reflns_theta_full 30.00
_diffrn_reflns_theta_max 30.00
_diffrn_reflns_theta_min 1.74
_diffrn_standards_decay_% 0
_diffrn_standards_number 0
_exptl_absorpt_coefficient_mu 0.113
_exptl_absorpt_correction_type none
_exptl_absorpt_process_details '(SADABS; Blessing, 1995; Sheldrick, 1997)'
_exptl_crystal_colour colourless
_exptl_crystal_density_diffrn 1.366
_exptl_crystal_density_method 'not measured'
_exptl_crystal_description needle
_exptl_crystal_F_000 252
_exptl_crystal_size_max 0.4
_exptl_crystal_size_mid 0.3
_exptl_crystal_size_min 0.2
_refine_diff_density_max 0.371
_refine_diff_density_min -0.157
_refine_ls_extinction_method none
_refine_ls_goodness_of_fit_ref 1.069
_refine_ls_hydrogen_treatment refall
_refine_ls_matrix_type full
_refine_ls_number_parameters 213
_refine_ls_number_reflns 1851
_refine_ls_number_restraints 1
_refine_ls_restrained_S_all 1.069
_refine_ls_R_factor_all 0.0276
_refine_ls_R_factor_gt 0.0269
_refine_ls_shift/su_max 0.001
_refine_ls_shift/su_mean 0.000
_refine_ls_structure_factor_coef Fsqd
_refine_ls_weighting_details 'calc w = 1/[\s^2^(Fo^2^)+(0.0429P)^2^+0.1445P] where P=(Fo^2^+2Fc^2^)/3'
_refine_ls_weighting_scheme calc
_refine_ls_wR_factor_gt 0.0706
_refine_ls_wR_factor_ref 0.0711
_reflns_number_gt 1811
_reflns_number_total 1851
_reflns_threshold_expression I>2\s(I)
_cod_data_source_file fa1135.cif
_cod_data_source_block I
_cod_depositor_comments
;
The following automatic conversions were performed:
'_symmetry_cell_setting' value 'Monoclinic' changed to 'monoclinic'
according to '/home/saulius/struct/CIF-dictionaries/cif_core.dic'
dictionary named 'cif_core.dic' version 2.4.1 from 2010-06-29.

Automatic conversion script
Id: cif_fix_enum 1527 2010-12-29 10:47:43Z saulius 

The following automatic conversions were performed:

'_symmetry_cell_setting' value 'Monoclinic' changed to 'monoclinic'
according to /home/saulius/struct/CIF-dictionaries/cif_core.dic
dictionary named 'cif_core.dic' version 2.4.1 from 2010-06-29.

Automatic conversion script
Id: cif_fix_values 1715 2011-07-08 13:25:40Z adriana 
;
_cod_original_sg_symbol_H-M 'P 21'
_cod_database_code 2014976
_cod_database_fobs_code 2014976

loop_
_symmetry_equiv_pos_as_xyz
x,y,z
-x,1/2+y,-z

loop_
_atom_site_aniso_label
_atom_site_aniso_U_11
_atom_site_aniso_U_22
_atom_site_aniso_U_33
_atom_site_aniso_U_12
_atom_site_aniso_U_13
_atom_site_aniso_U_23
O1 0.0149(3) 0.0126(4) 0.0119(3) -0.0045(3) 0.0052(3) -0.0016(3)
O2 0.0107(3) 0.0122(4) 0.0107(3) 0.0009(3) 0.0034(3) 0.0002(3)
O3 0.0159(3) 0.0135(4) 0.0087(3) 0.0033(3) 0.0035(3) 0.0025(3)
O4 0.0112(3) 0.0103(4) 0.0119(3) 0.0004(3) 0.0034(3) 0.0007(3)
N1 0.0111(4) 0.0100(4) 0.0079(4) -0.0005(4) 0.0019(3) -0.0003(3)
N2 0.0116(4) 0.0095(4) 0.0072(4) -0.0014(3) 0.0033(3) 0.0001(3)
N3 0.0101(4) 0.0109(4) 0.0083(4) 0.0024(4) 0.0028(3) 0.0018(4)
C1 0.0100(4) 0.0091(5) 0.0074(4) -0.0004(4) 0.0019(3) -0.0007(4)
C2 0.0111(4) 0.0091(5) 0.0074(4) 0.0013(4) 0.0023(3) 0.0001(4)
C3 0.0120(4) 0.0095(5) 0.0072(4) 0.0003(4) 0.0030(3) -0.0002(4)
C4 0.0107(4) 0.0079(5) 0.0070(4) -0.0018(4) 0.0018(3) -0.0007(4)
C5 0.0110(4) 0.0098(5) 0.0077(4) 0.0014(4) 0.0026(3) 0.0017(4)
C6 0.0135(4) 0.0082(5) 0.0087(4) -0.0008(4) 0.0035(3) -0.0009(4)
C7 0.0139(4) 0.0125(5) 0.0116(4) -0.0045(4) 0.0051(4) -0.0015(4)
C8 0.0119(4) 0.0157(5) 0.0111(4) -0.0014(4) 0.0011(3) 0.0008(4)
O5 0.0107(3) 0.0133(4) 0.0137(4) 0.0001(3) 0.0024(3) 0.0022(3)

loop_
_atom_site_label
_atom_site_fract_x
_atom_site_fract_y
_atom_site_fract_z
_atom_site_U_iso_or_equiv
_atom_site_thermal_displace_type
_atom_site_calc_flag
_atom_site_refinement_flags
_atom_site_occupancy
_atom_site_type_symbol
O1 0.55329(8) 0.6257(2) 0.84657(7) 0.0128(2) Uani . . 1.000 O
O2 0.84040(8) 0.6846(2) 1.08887(7) 0.0110(2) Uani . . 1.000 O
O3 0.71113(8) 0.4144(2) 1.45860(6) 0.0126(2) Uani . . 1.000 O
O4 0.54365(8) 0.64670(19) 1.34973(7) 0.0110(2) Uani . . 1.000 O
N1 0.59381(9) 0.6346(2) 0.62856(8) 0.0097(2) Uani . . 1.000 N
N2 0.70669(9) 0.9652(2) 0.90006(8) 0.0092(2) Uani . . 1.000 N
N3 0.68831(9) 0.7964(2) 1.19533(8) 0.0096(2) Uani . . 1.000 N
C1 0.70742(10) 0.7056(2) 0.72320(9) 0.0088(3) Uani . . 1.000 C
C2 0.64798(10) 0.7679(3) 0.82858(9) 0.0091(3) Uani . . 1.000 C
C3 0.66531(11) 1.0110(3) 1.00775(9) 0.0094(3) Uani . . 1.000 C
C4 0.73787(10) 0.8138(3) 1.10047(8) 0.0085(3) Uani . . 1.000 C
C5 0.75878(10) 0.6395(3) 1.29395(9) 0.0094(3) Uani . . 1.000 C
C6 0.66314(11) 0.5614(2) 1.37301(9) 0.0100(3) Uani . . 1.000 C
C7 0.79573(11) 0.9253(3) 0.68381(9) 0.0123(3) Uani . . 1.000 C
C8 0.87804(11) 0.8057(3) 1.35989(9) 0.0131(3) Uani . . 1.000 C
O5 1.09491(8) 0.8779(2) 1.09209(7) 0.0126(2) Uani . . 1.000 O
H1 0.7590(16) 0.540(4) 0.7387(14) 0.009(4) Uiso . . 1.000 H
H3A 0.6897(17) 1.208(5) 1.0330(15) 0.014(4) Uiso . . 1.000 H
H3B 0.5701(16) 0.986(5) 0.9976(15) 0.012(4) Uiso . . 1.000 H
H5 0.7918(18) 0.467(5) 1.2653(16) 0.020(5) Uiso . . 1.000 H
H7A 0.8694(19) 0.964(5) 0.7421(17) 0.023(5) Uiso . . 1.000 H
H7B 0.749(2) 1.097(6) 0.6612(18) 0.028(5) Uiso . . 1.000 H
H7C 0.8282(19) 0.858(5) 0.6170(16) 0.021(5) Uiso . . 1.000 H
H8A 0.9283(19) 0.698(6) 1.4214(18) 0.029(5) Uiso . . 1.000 H
H8B 0.841(2) 0.982(6) 1.3939(19) 0.034(6) Uiso . . 1.000 H
H8C 0.9441(18) 0.855(5) 1.3070(16) 0.020(4) Uiso . . 1.000 H
H11A 0.5414(17) 0.784(5) 0.6116(15) 0.013(4) Uiso . . 1.000 H
H11B 0.6258(18) 0.578(5) 0.5670(16) 0.017(4) Uiso . . 1.000 H
H11C 0.5369(19) 0.501(5) 0.6499(17) 0.019(5) Uiso . . 1.000 H
H12 0.7751(19) 1.055(5) 0.8913(15) 0.017(4) Uiso . . 1.000 H
H13 0.6104(19) 0.875(5) 1.1943(16) 0.018(4) Uiso . . 1.000 H
H25A 1.0116(19) 0.847(5) 1.0848(16) 0.019(4) Uiso . . 1.000 H
H25B 1.106(2) 0.981(6) 1.0355(19) 0.031(5) Uiso . . 1.000 H

loop_
_atom_type_symbol
_atom_type_description
_atom_type_scat_dispersion_real
_atom_type_scat_dispersion_imag
_atom_type_scat_source
O O 0.0106 0.0060 'International Tables Vol C Tables 4.2.6.8 and 6.1.1.4'
N N 0.0061 0.0033 'International Tables Vol C Tables 4.2.6.8 and 6.1.1.4'
H H 0.0000 0.0000 'International Tables Vol C Tables 4.2.6.8 and 6.1.1.4'
C C 0.0033 0.0016 'International Tables Vol C Tables 4.2.6.8 and 6.1.1.4'

loop_
_geom_angle_atom_site_label_1
_geom_angle_atom_site_label_2
_geom_angle_atom_site_label_3
_geom_angle
_geom_angle_publ_flag
H25A O5 H25B 108(2) no
C2 N2 C3 120.24(10) no
C4 N3 C5 120.64(9) no
C1 N1 H11A 109.4(13) no
C1 N1 H11B 109.5(12) no
H11B N1 H11C 111(2) no
H11A N1 H11B 110.6(18) no
H11A N1 H11C 103.5(18) no
C1 N1 H11C 112.4(12) no
C3 N2 H12 115.3(13) no
C2 N2 H12 124.0(13) no
C5 N3 H13 122.1(13) no
C4 N3 H13 117.2(13) no
N1 C1 C2 107.07(8) no
C2 C1 C7 118.46(9) no
N1 C1 C7 110.04(9) no
O1 C2 N2 123.10(10) no
N2 C2 C1 117.64(10) no
O1 C2 C1 119.15(11) no
N2 C3 C4 111.49(10) no
O2 C4 N3 122.14(11) no
N3 C4 C3 116.37(10) no
O2 C4 C3 121.44(9) no
C6 C5 C8 110.27(9) no
N3 C5 C8 111.28(11) no
N3 C5 C6 110.52(9) no
O3 C6 C5 116.39(10) no
O4 C6 C5 119.34(9) no
O3 C6 O4 124.27(10) no
N1 C1 H1 106.1(10) no
C7 C1 H1 107.3(10) no
C2 C1 H1 107.2(10) no
N2 C3 H3A 108.1(10) no
N2 C3 H3B 109.5(11) no
C4 C3 H3B 110.3(13) no
H3A C3 H3B 109.8(17) no
C4 C3 H3A 107.7(11) no
C6 C5 H5 108.4(12) no
C8 C5 H5 108.9(11) no
N3 C5 H5 107.4(11) no
C1 C7 H7A 110.1(13) no
C1 C7 H7B 112.7(13) no
H7A C7 H7B 109(2) no
H7A C7 H7C 108.7(17) no
C1 C7 H7C 110.1(13) no
H7B C7 H7C 106.3(18) no
C5 C8 H8B 107.9(12) no
C5 C8 H8C 110.4(11) no
C5 C8 H8A 111.5(15) no
H8A C8 H8C 106.0(16) no
H8B C8 H8C 112.6(19) no
H8A C8 H8B 108.4(19) no

loop_
_geom_bond_atom_site_label_1
_geom_bond_atom_site_label_2
_geom_bond_site_symmetry_1
_geom_bond_site_symmetry_2
_geom_bond_distance
_geom_bond_publ_flag
O1 C2 . . 1.2347(17) no
O2 C4 . . 1.2463(16) no
O3 C6 . . 1.2581(15) no
O4 C6 . . 1.2638(16) no
O5 H25A . . 0.85(2) no
O5 H25B . . 0.86(2) no
N1 C1 . . 1.4906(17) no
N2 C3 . . 1.4487(17) no
N2 C2 . . 1.3329(18) no
N3 C5 . . 1.4611(18) no
N3 C4 . . 1.3325(16) no
N1 H11B . . 0.904(19) no
N1 H11C . . 0.93(2) no
N1 H11A . . 0.89(2) no
N2 H12 . . 0.84(2) no
N3 H13 . . 0.88(2) no
C1 C7 . . 1.5181(19) no
C1 C2 . . 1.5316(18) no
C3 C4 . . 1.5302(19) no
C5 C6 . . 1.5330(18) no
C5 C8 . . 1.5347(19) no
C1 H1 . . 0.949(18) no
C3 H3B . . 0.963(17) no
C3 H3A . . 1.01(2) no
C5 H5 . . 0.98(2) no
C7 H7B . . 0.96(3) no
C7 H7C . . 0.98(2) no
C7 H7A . . 0.94(2) no
C8 H8C . . 1.038(19) no
C8 H8A . . 0.96(2) no
C8 H8B . . 1.04(3) no

loop_
_geom_contact_atom_site_label_1
_geom_contact_atom_site_label_2
_geom_contact_distance
_geom_contact_site_symmetry_2
_geom_contact_publ_flag
O1 N1 2.719(2) . no
O1 C4 3.363(2) . no
O1 N3 2.885(2) 2_647 no
O1 C3 3.138(2) 2_647 no
O2 C2 3.359(2) . no
O2 O5 2.798(2) 2_747 no
O2 N2 2.746(2) . no
O2 O5 2.750(2) . no
O2 C8 3.239(2) . no
O3 N1 2.763(2) 1_556 no
O4 N1 2.760(2) 2_657 no
O4 N1 2.859(2) 2_647 no
O4 C1 3.300(2) 2_647 no
O4 C2 3.163(2) 2_647 no
O4 N3 2.679(2) . no
O5 N2 2.815(2) 2_747 no
O5 C2 3.206(2) 2_757 no
O5 C3 3.412(3) 2_747 no
O5 O2 2.750(2) . no
O5 C1 3.105(2) 2_757 no
O5 O2 2.798(2) 2_757 no
O1 H3B 2.48(2) . no
O1 H11C 2.40(2) . no
O1 H3B 2.536(18) 2_647 no
O1 H13 2.04(2) 2_647 no
O1 H11A 2.889(18) . no
O2 H3A 2.76(2) 1_545 no
O2 H25B 1.94(2) 2_747 no
O2 H5 2.49(2) . no
O2 H25A 1.92(2) . no
O2 H8C 2.738(19) . no
O3 H8A 2.71(2) . no
O3 H8B 2.65(3) 1_545 no
O3 H11B 1.87(2) 1_556 no
O3 H7B 2.82(2) 1_546 no
O3 H11A 2.623(18) 2_647 no
O4 H13 2.37(2) . no
O4 H11B 2.588(19) 1_556 no
O4 H11A 2.03(2) 2_647 no
O4 H11C 1.88(2) 2_657 no
O5 H1 2.393(17) 2_757 no
O5 H7A 2.77(2) 2_747 no
O5 H12 2.02(2) 2_747 no
N1 O3 2.763(2) 1_554 no
N1 C6 3.288(3) 1_554 no
N1 O1 2.719(2) . no
N1 C6 3.320(3) 2_657 no
N1 O4 2.859(2) 2_657 no
N1 O4 2.760(2) 2_647 no
N2 O2 2.746(2) . no
N2 O5 2.815(2) 2_757 no
N3 O1 2.885(2) 2_657 no
N3 O4 2.679(2) . no
N2 H7A 2.75(2) . no
C1 O5 3.105(2) 2_747 no
C1 O4 3.300(2) 2_657 no
C2 O2 3.359(2) . no
C2 O5 3.206(2) 2_747 no
C2 O4 3.163(2) 2_657 no
C3 O1 3.138(2) 2_657 no
C3 O5 3.412(3) 2_757 no
C4 O1 3.363(2) . no
C6 N1 3.320(3) 2_647 no
C6 N1 3.288(3) 1_556 no
C8 O2 3.239(2) . no
C1 H7B 3.05(3) 1_545 no
C2 H25B 3.04(2) 2_747 no
C4 H25A 2.84(2) . no
C4 H25B 2.96(2) 2_747 no
C4 H8C 2.918(19) . no
C4 H3A 3.02(2) 1_545 no
C6 H11C 2.91(2) 2_657 no
C6 H11B 2.425(19) 1_556 no
C6 H11A 2.51(2) 2_647 no
C7 H1 3.050(19) 1_565 no
C7 H12 2.605(18) . no
H1 C7 3.050(19) 1_545 no
H1 H7B 2.31(3) 1_545 no
H1 O5 2.393(17) 2_747 no
H3A O2 2.76(2) 1_565 no
H3A C4 3.02(2) 1_565 no
H3B H13 2.37(3) . no
H3B O1 2.48(2) . no
H3B O1 2.536(18) 2_657 no
H5 O2 2.49(2) . no
H7A N2 2.75(2) . no
H7A H12 2.23(3) . no
H7A O5 2.77(2) 2_757 no
H7B O3 2.82(2) 1_564 no
H7B C1 3.05(3) 1_565 no
H7B H1 2.31(3) 1_565 no
H7B H11A 2.57(3) . no
H7C H11B 2.44(3) . no
H8A O3 2.71(2) . no
H8B O3 2.65(3) 1_565 no
H8C O2 2.738(19) . no
H8C C4 2.918(19) . no
H11A H7B 2.57(3) . no
H11A O1 2.889(18) . no
H11A C6 2.51(2) 2_657 no
H11A O3 2.623(18) 2_657 no
H11A O4 2.03(2) 2_657 no
H11B O4 2.588(19) 1_554 no
H11B C6 2.425(19) 1_554 no
H11B H7C 2.44(3) . no
H11B O3 1.87(2) 1_554 no
H11C O4 1.88(2) 2_647 no
H11C C6 2.91(2) 2_647 no
H11C O1 2.40(2) . no
H12 O5 2.02(2) 2_757 no
H12 H25A 2.55(3) 2_757 no
H12 H25B 2.44(3) 2_757 no
H12 C7 2.605(18) . no
H12 H7A 2.23(3) . no
H13 O1 2.04(2) 2_657 no
H13 O4 2.37(2) . no
H13 H3B 2.37(3) . no
H25A O2 1.92(2) . no
H25A C4 2.84(2) . no
H25A H12 2.55(3) 2_747 no
H25A H25B 2.43(3) 2_747 no
H25B O2 1.94(2) 2_757 no
H25B C2 3.04(2) 2_757 no
H25B C4 2.96(2) 2_757 no
H25B H12 2.44(3) 2_747 no
H25B H25A 2.43(3) 2_757 no

loop_
_geom_hbond_atom_site_label_D
_geom_hbond_atom_site_label_H
_geom_hbond_atom_site_label_A
_geom_hbond_site_symmetry_A
_geom_hbond_distance_DH
_geom_hbond_distance_HA
_geom_hbond_distance_DA
_geom_hbond_angle_DHA
_geom_hbond_publ_flag
N1 H11A O4 2_657 0.89(2) 2.03(2) 2.859(2) 153.6(16) yes
N1 H11B O3 1_554 0.90(2) 1.87(2) 2.763(2) 169(2) yes
N1 H11B O4 1_554 0.90(2) 2.59(2) 3.272(2) 133.0(16) yes
N1 H11C O4 2_647 0.93(2) 1.88(2) 2.760(2) 155.9(19) yes
N2 H12 O5 2_757 0.84(2) 2.02(2) 2.815(2) 157.0(19) yes
N3 H13 O4 . 0.88(2) 2.37(2) 2.679(2) 101.1(16) no
N3 H13 O1 2_657 0.88(2) 2.04(2) 2.885(2) 162.6(19) yes
O5 H25A O2 . 0.85(2) 1.92(2) 2.750(2) 165(2) yes
O5 H25B O2 2_757 0.86(2) 1.94(2) 2.798(2) 171(2) yes
C1 H1 O5 2_747 0.95(2) 2.39(2) 3.105(2) 131.7(13) no
C3 H3B O1 2_657 0.96(2) 2.54(2) 3.138(2) 120.7(14) no

loop_
_geom_torsion_atom_site_label_1
_geom_torsion_atom_site_label_2
_geom_torsion_atom_site_label_3
_geom_torsion_atom_site_label_4
_geom_torsion
_geom_torsion_publ_flag
C2 N2 C3 C4 85.44(13) no
C3 N2 C2 O1 3.55(18) no
C3 N2 C2 C1 -172.70(10) no
C5 N3 C4 C3 -172.96(11) no
C5 N3 C4 O2 4.63(18) no
C4 N3 C5 C8 77.32(14) no
C4 N3 C5 C6 -159.81(11) no
C7 C1 C2 O1 163.42(11) no
N1 C1 C2 O1 38.38(14) no
N1 C1 C2 N2 -145.21(10) no
C7 C1 C2 N2 -20.18(15) no
N2 C3 C4 N3 -166.48(10) no
N2 C3 C4 O2 15.91(17) no
C8 C5 C6 O3 -59.66(14) no
C8 C5 C6 O4 120.05(11) no
N3 C5 C6 O4 -3.41(15) no
N3 C5 C6 O3 176.89(10) no

loop_
_cod_related_entry_id
_cod_related_entry_database
_cod_related_entry_code
1 ChemSpider 21181073
